data_4340207
loop_
_publ_author_name
'Chohan, Balwant S.'
'Maroney, Michael J.'

_publ_section_title
;
 Selective oxidations of a dithiolate complex produce a mixed
 sulfonate/thiolate complex.
;
_journal_issue 5
_journal_name_full 'Inorganic chemistry'
_journal_page_first 1906
_journal_page_last 1908
_journal_paper_doi 10.1021/ic051982h
_journal_volume 45
_journal_year 2006
_chemical_formula_sum 'C18 H40 N4 Ni2 O6 S4'
_chemical_formula_weight 654.20
_chemical_name_systematic
; 
 ? 
;
_space_group_IT_number 14
_symmetry_cell_setting monoclinic
_symmetry_space_group_name_Hall '-P 2ybc'
_symmetry_space_group_name_H-M 'P 1 21/c 1'
_atom_sites_solution_hydrogens geom
_atom_sites_solution_primary direct
_atom_sites_solution_secondary difmap
_audit_creation_method SHELXL-97
_cell_angle_alpha 90.00
_cell_angle_beta 106.645(11)
_cell_angle_gamma 90.00
_cell_formula_units_Z 2
_cell_length_a 8.4647(12)
_cell_length_b 12.592(3)
_cell_length_c 12.531(2)
_cell_measurement_temperature 293(2)
_cell_volume 1279.7(4)
_computing_structure_refinement 'SHELXL-97 (Sheldrick, 1997)'
_computing_structure_solution 'SHELXS-97 (Sheldrick, 1990)'
_diffrn_ambient_temperature 293(2)
_diffrn_measured_fraction_theta_full 0.998
_diffrn_measured_fraction_theta_max 0.998
_diffrn_measurement_device_type 'Nonius KappaCCD area detector'
_diffrn_radiation_monochromator graphite
_diffrn_radiation_source 'fine-focus sealed tube'
_diffrn_radiation_type MoK\a
_diffrn_radiation_wavelength 0.71073
_diffrn_reflns_av_R_equivalents 0.0000
_diffrn_reflns_av_sigmaI/netI 0.0431
_diffrn_reflns_limit_h_max 8
_diffrn_reflns_limit_h_min 0
_diffrn_reflns_limit_k_max 12
_diffrn_reflns_limit_k_min 0
_diffrn_reflns_limit_l_max 12
_diffrn_reflns_limit_l_min -12
_diffrn_reflns_number 1469
_diffrn_reflns_theta_full 21.48
_diffrn_reflns_theta_max 21.48
_diffrn_reflns_theta_min 2.34
_exptl_absorpt_coefficient_mu 1.840
_exptl_absorpt_correction_T_max 0.9136
_exptl_absorpt_correction_T_min 0.6769
_exptl_crystal_density_diffrn 1.698
_exptl_crystal_density_method 'not measured'
_exptl_crystal_F_000 688
_exptl_crystal_size_max 0.23
_exptl_crystal_size_mid 0.10
_exptl_crystal_size_min 0.05
_refine_diff_density_max 1.101
_refine_diff_density_min -0.371
_refine_diff_density_rms 0.102
_refine_ls_extinction_method none
_refine_ls_goodness_of_fit_ref 1.037
_refine_ls_hydrogen_treatment mixed
_refine_ls_matrix_type full
_refine_ls_number_parameters 154
_refine_ls_number_reflns 1469
_refine_ls_number_restraints 0
_refine_ls_restrained_S_all 1.037
_refine_ls_R_factor_all 0.0663
_refine_ls_R_factor_gt 0.0520
_refine_ls_shift/su_max 0.000
_refine_ls_shift/su_mean 0.000
_refine_ls_structure_factor_coef Fsqd
_refine_ls_weighting_details 'calc w=1/[\s^2^(Fo^2^)+(0.0698P)^2^+5.9099P] where P=(Fo^2^+2Fc^2^)/3'
_refine_ls_weighting_scheme calc
_refine_ls_wR_factor_gt 0.1286
_refine_ls_wR_factor_ref 0.1399
_reflns_number_gt 1226
_reflns_number_total 1469
_reflns_threshold_expression >2sigma(I)
_cod_data_source_file ic051982hsi20051116_044931.cif
_cod_data_source_block Chohan_complex_2
_cod_depositor_comments
;
The following automatic conversions were performed:

'_symmetry_cell_setting' value 'Monoclinic' changed to 'monoclinic'
according to
/usr/data/users/saulius/automatic-downloads/retrospective/ACS/lib/dictionaries/cif_core.dic
dictionary named 'cif_core.dic' version 2.4.2 from 2011-04-26.

Automatic conversion script
Id: cif_fix_values 2281 2013-09-26 08:29:07Z andrius 
;
_cod_original_sg_symbol_H-M P2(1)/c
_cod_database_code 4340207

loop_
_symmetry_equiv_pos_as_xyz
'x, y, z'
'-x, y+1/2, -z+1/2'
'-x, -y, -z'
'x, -y-1/2, z-1/2'

loop_
_atom_site_label
_atom_site_type_symbol
_atom_site_fract_x
_atom_site_fract_y
_atom_site_fract_z
_atom_site_U_iso_or_equiv
_atom_site_adp_type
_atom_site_occupancy
_atom_site_symmetry_multiplicity
_atom_site_calc_flag
_atom_site_refinement_flags
Ni1 Ni 0.94172(10) 0.42408(7) 0.37801(7) 0.0364(4) Uani 1 1 d .
S1 S 0.7022(2) 0.26891(17) 0.32193(17) 0.0504(6) Uani 1 1 d .
S2 S 1.0504(2) 0.39205(16) 0.57504(15) 0.0409(5) Uani 1 1 d .
O1 O 0.6868(6) 0.3721(4) 0.3724(4) 0.0551(14) Uani 1 1 d .
O2 O 0.8777(6) 0.2443(5) 0.3469(5) 0.0595(15) Uani 1 1 d .
O3 O 0.6001(8) 0.1884(6) 0.3448(6) 0.088(2) Uani 1 1 d .
N1 N 0.8308(7) 0.4460(5) 0.1953(5) 0.0444(16) Uani 1 1 d .
N2 N 1.1827(7) 0.4018(5) 0.3667(5) 0.0376(15) Uani 1 1 d .
C1 C 0.6393(9) 0.2915(7) 0.1763(7) 0.058(2) Uani 1 1 d .
H1A H 0.6130 0.2239 0.1382 0.069 Uiso 1 1 calc R
H1B H 0.5397 0.3342 0.1574 0.069 Uiso 1 1 calc R
C2 C 0.7681(10) 0.3469(7) 0.1349(7) 0.060(2) Uani 1 1 d .
H2A H 0.8599 0.2988 0.1416 0.072 Uiso 1 1 calc R
H2B H 0.7215 0.3632 0.0565 0.072 Uiso 1 1 calc R
C3 C 0.6961(10) 0.5236(7) 0.1736(7) 0.064(2) Uani 1 1 d .
H3A H 0.7348 0.5878 0.2139 0.096 Uiso 1 1 calc R
H3B H 0.6066 0.4950 0.1973 0.096 Uiso 1 1 calc R
H3C H 0.6587 0.5388 0.0953 0.096 Uiso 1 1 calc R
C4 C 0.9601(11) 0.4934(8) 0.1519(7) 0.065(3) Uani 1 1 d .
H4A H 0.9985 0.5581 0.1931 0.078 Uiso 1 1 calc R
H4B H 0.9102 0.5131 0.0747 0.078 Uiso 1 1 calc R
C5 C 1.1104(11) 0.4232(9) 0.1575(7) 0.071(3) Uani 1 1 d .
H5A H 1.1998 0.4694 0.1527 0.085 Uiso 1 1 calc R
H5B H 1.0832 0.3786 0.0916 0.085 Uiso 1 1 calc R
C6 C 1.1773(11) 0.3498(9) 0.2602(8) 0.083(3) Uani 1 1 d .
H6A H 1.1080 0.2872 0.2514 0.100 Uiso 1 1 calc R
H6B H 1.2876 0.3266 0.2626 0.100 Uiso 1 1 calc R
C7 C 1.2846(12) 0.4982(8) 0.3776(9) 0.085(3) Uani 1 1 d .
H7A H 1.2334 0.5471 0.3191 0.128 Uiso 1 1 calc R
H7B H 1.3921 0.4795 0.3722 0.128 Uiso 1 1 calc R
H7C H 1.2948 0.5308 0.4484 0.128 Uiso 1 1 calc R
C8 C 1.2596(11) 0.3263(9) 0.4554(8) 0.076(3) Uani 1 1 d .
H8A H 1.3725 0.3139 0.4550 0.091 Uiso 1 1 calc R
H8B H 1.2013 0.2591 0.4400 0.091 Uiso 1 1 calc R
C9 C 1.2592(9) 0.3642(7) 0.5699(6) 0.049(2) Uani 1 1 d .
H9A H 1.3255 0.4281 0.5886 0.059 Uiso 1 1 calc R
H9B H 1.3081 0.3103 0.6246 0.059 Uiso 1 1 calc R

loop_
_atom_site_aniso_label
_atom_site_aniso_U_11
_atom_site_aniso_U_22
_atom_site_aniso_U_33
_atom_site_aniso_U_23
_atom_site_aniso_U_13
_atom_site_aniso_U_12
Ni1 0.0301(6) 0.0409(6) 0.0358(6) 0.0001(4) 0.0057(4) -0.0002(4)
S1 0.0387(12) 0.0526(14) 0.0566(13) -0.0078(10) 0.0080(9) -0.0086(9)
S2 0.0374(11) 0.0427(12) 0.0397(11) 0.0029(9) 0.0064(8) 0.0010(8)
O1 0.050(3) 0.056(4) 0.056(3) -0.011(3) 0.010(3) 0.000(3)
O2 0.046(3) 0.066(4) 0.063(4) -0.011(3) 0.008(3) 0.008(3)
O3 0.085(5) 0.089(5) 0.082(5) -0.002(4) 0.012(4) -0.042(4)
N1 0.044(4) 0.053(4) 0.033(3) -0.005(3) 0.005(3) -0.006(3)
N2 0.030(3) 0.043(4) 0.038(4) -0.008(3) 0.008(3) -0.003(3)
C1 0.043(5) 0.056(5) 0.068(6) -0.012(4) 0.004(4) -0.008(4)
C2 0.062(5) 0.064(6) 0.045(5) -0.008(4) 0.001(4) 0.003(4)
C3 0.064(6) 0.063(6) 0.050(5) 0.006(4) -0.008(4) 0.011(5)
C4 0.077(7) 0.077(7) 0.035(5) 0.010(4) 0.005(4) -0.005(5)
C5 0.062(6) 0.114(9) 0.040(5) 0.008(5) 0.021(4) 0.001(5)
C6 0.058(6) 0.106(9) 0.089(8) -0.036(7) 0.028(5) -0.003(6)
C7 0.066(6) 0.082(8) 0.109(9) -0.007(6) 0.028(6) -0.011(5)
C8 0.053(5) 0.101(8) 0.066(6) 0.005(6) 0.007(5) 0.026(5)
C9 0.040(4) 0.058(5) 0.045(5) -0.004(4) 0.005(3) 0.010(4)

loop_
_atom_type_symbol
_atom_type_description
_atom_type_scat_dispersion_real
_atom_type_scat_dispersion_imag
_atom_type_scat_source
C C 0.0033 0.0016 'International Tables Vol C Tables 4.2.6.8 and 6.1.1.4'
H H 0.0000 0.0000 'International Tables Vol C Tables 4.2.6.8 and 6.1.1.4'
O O 0.0106 0.0060 'International Tables Vol C Tables 4.2.6.8 and 6.1.1.4'
N N 0.0061 0.0033 'International Tables Vol C Tables 4.2.6.8 and 6.1.1.4'
S S 0.1246 0.1234 'International Tables Vol C Tables 4.2.6.8 and 6.1.1.4'
Ni Ni 0.3393 1.1124 'International Tables Vol C Tables 4.2.6.8 and 6.1.1.4'

loop_
_geom_angle_atom_site_label_1
_geom_angle_atom_site_label_2
_geom_angle_atom_site_label_3
_geom_angle
_geom_angle_site_symmetry_1
_geom_angle_site_symmetry_3
N2 Ni1 N1 94.5(2) . .
N2 Ni1 O1 154.7(2) . .
N1 Ni1 O1 83.4(2) . .
N2 Ni1 O2 92.5(2) . .
N1 Ni1 O2 86.5(2) . .
O1 Ni1 O2 62.28(19) . .
N2 Ni1 S2 100.76(16) . 3_766
N1 Ni1 S2 96.14(17) . 3_766
O1 Ni1 S2 104.52(15) . 3_766
O2 Ni1 S2 166.24(14) . 3_766
N2 Ni1 S2 87.37(16) . .
N1 Ni1 S2 176.65(17) . .
O1 Ni1 S2 93.70(15) . .
O2 Ni1 S2 90.63(15) . .
S2 Ni1 S2 86.23(7) 3_766 .
N2 Ni1 S1 123.00(16) . .
N1 Ni1 S1 76.31(16) . .
O1 Ni1 S1 32.05(14) . .
O2 Ni1 S1 31.98(13) . .
S2 Ni1 S1 135.83(7) 3_766 .
S2 Ni1 S1 100.34(7) . .
O3 S1 O2 116.6(4) . .
O3 S1 O1 114.4(4) . .
O2 S1 O1 107.8(3) . .
O3 S1 C1 107.7(4) . .
O2 S1 C1 104.0(4) . .
O1 S1 C1 105.3(4) . .
O3 S1 Ni1 154.7(3) . .
O2 S1 Ni1 57.8(2) . .
O1 S1 Ni1 54.0(2) . .
C1 S1 Ni1 97.5(3) . .
C9 S2 Ni1 103.7(3) . 3_766
C9 S2 Ni1 94.9(2) . .
Ni1 S2 Ni1 93.77(7) 3_766 .
S1 O1 Ni1 93.9(3) . .
S1 O2 Ni1 90.2(3) . .
C3 N1 C2 108.8(6) . .
C3 N1 C4 106.3(7) . .
C2 N1 C4 110.3(6) . .
C3 N1 Ni1 110.5(5) . .
C2 N1 Ni1 113.9(5) . .
C4 N1 Ni1 106.8(4) . .
C8 N2 C7 110.1(7) . .
C8 N2 C6 106.8(7) . .
C7 N2 C6 108.4(7) . .
C8 N2 Ni1 105.3(5) . .
C7 N2 Ni1 115.9(5) . .
C6 N2 Ni1 109.9(5) . .
C2 C1 S1 113.3(5) . .
N1 C2 C1 113.8(7) . .
N1 C4 C5 116.2(7) . .
C4 C5 C6 118.8(7) . .
N2 C6 C5 113.2(8) . .
N2 C8 C9 113.1(8) . .
C8 C9 S2 111.1(5) . .

loop_
_geom_bond_atom_site_label_1
_geom_bond_atom_site_label_2
_geom_bond_distance
_geom_bond_site_symmetry_2
Ni1 N2 2.104(5) .
Ni1 N1 2.229(6) .
Ni1 O1 2.237(5) .
Ni1 O2 2.334(6) .
Ni1 S2 2.385(2) 3_766
Ni1 S2 2.409(2) .
Ni1 S1 2.758(2) .
S1 O3 1.414(7) .
S1 O2 1.461(5) .
S1 O1 1.467(6) .
S1 C1 1.772(9) .
S2 C9 1.821(7) .
S2 Ni1 2.385(2) 3_766
N1 C3 1.467(10) .
N1 C2 1.477(10) .
N1 C4 1.480(10) .
N2 C8 1.466(11) .
N2 C7 1.472(11) .
N2 C6 1.475(11) .
C1 C2 1.506(12) .
C4 C5 1.534(13) .
C5 C6 1.553(14) .
C8 C9 1.514(12) .
